data_4080436
loop_
_publ_author_name
'Zhao, Helen C.'
'Mello, Barbara'
'Fu, Bi-Li'
'Chowdhury, Hara'
'Szalda, David J.'
'Tsai, Ming-Kang'
'Grills, David C.'
'Rochford, Jonathan'

_publ_section_title
;
 Investigation of Monomeric versus Dimericfac-Rhenium(I) Tricarbonyl
 Systems Containing the Noninnocent 8-Oxyquinolate Ligand
;
_journal_issue 6
_journal_name_full Organometallics
_journal_page_first 1832
_journal_paper_doi 10.1021/om301250v
_journal_volume 32
_journal_year 2013
_chemical_formula_moiety '(C28 H20 N2 O8 Re2) (H4 C3.5)'
_chemical_formula_sum 'C31.5 H24 N2 O8 Re2'
_chemical_formula_weight 930.93
_chemical_name_systematic
; 
 ? 
;
_space_group_IT_number 14
_symmetry_cell_setting monoclinic
_symmetry_space_group_name_Hall '-P 2ybc'
_symmetry_space_group_name_H-M 'P 1 21/c 1'
_atom_sites_solution_hydrogens geom
_atom_sites_solution_primary direct
_atom_sites_solution_secondary difmap
_audit_creation_method SHELXL-97
_cell_angle_alpha 90.00
_cell_angle_beta 110.476(2)
_cell_angle_gamma 90.00
_cell_formula_units_Z 4
_cell_length_a 17.2393(10)
_cell_length_b 9.0765(4)
_cell_length_c 20.7384(10)
_cell_measurement_reflns_used 3394
_cell_measurement_temperature 296(2)
_cell_measurement_theta_max 25.46
_cell_measurement_theta_min 2.48
_cell_volume 3040.0(3)
_computing_cell_refinement 'Bruker SAINT'
_computing_data_collection 'Bruker APEX2'
_computing_data_reduction 'Bruker SAINT'
_computing_molecular_graphics 'Bruker SHELXTL'
_computing_publication_material 'Bruker SHELXTL'
_computing_structure_refinement 'SHELXL-97 (Sheldrick, 1997)'
_computing_structure_solution 'SHELXS-97 (Sheldrick, 1990)'
_diffrn_ambient_temperature 296(2)
_diffrn_measured_fraction_theta_full 0.975
_diffrn_measured_fraction_theta_max 0.975
_diffrn_measurement_device_type 'Bruker APEX-II CCD'
_diffrn_measurement_method '\f and \w scans'
_diffrn_radiation_monochromator graphite
_diffrn_radiation_source 'fine-focus sealed tube'
_diffrn_radiation_type MoK\a
_diffrn_radiation_wavelength 0.71073
_diffrn_reflns_av_R_equivalents 0.0505
_diffrn_reflns_av_sigmaI/netI 0.0849
_diffrn_reflns_limit_h_max 20
_diffrn_reflns_limit_h_min -22
_diffrn_reflns_limit_k_max 11
_diffrn_reflns_limit_k_min -11
_diffrn_reflns_limit_l_max 26
_diffrn_reflns_limit_l_min -26
_diffrn_reflns_number 16597
_diffrn_reflns_theta_full 27.59
_diffrn_reflns_theta_max 27.59
_diffrn_reflns_theta_min 2.48
_diffrn_standards_number 0
_exptl_absorpt_coefficient_mu 8.010
_exptl_absorpt_correction_T_max 0.7456
_exptl_absorpt_correction_T_min 0.5342
_exptl_absorpt_correction_type multi-scan
_exptl_absorpt_process_details
; 
      SADABS Version 2007/2 (Sheldrick, Bruker AXS Inc.) 
;
_exptl_crystal_colour yellow
_exptl_crystal_density_diffrn 2.034
_exptl_crystal_density_method 'not measured'
_exptl_crystal_description prism
_exptl_crystal_F_000 1764
_exptl_crystal_size_max 0.27
_exptl_crystal_size_mid 0.17
_exptl_crystal_size_min 0.17
_refine_diff_density_max 1.555
_refine_diff_density_min -1.188
_refine_diff_density_rms 0.195
_refine_ls_extinction_method none
_refine_ls_goodness_of_fit_ref 1.022
_refine_ls_hydrogen_treatment noref
_refine_ls_matrix_type full
_refine_ls_number_parameters 401
_refine_ls_number_reflns 6870
_refine_ls_number_restraints 0
_refine_ls_restrained_S_all 1.022
_refine_ls_R_factor_all 0.0986
_refine_ls_R_factor_gt 0.0501
_refine_ls_shift/su_max 0.000
_refine_ls_shift/su_mean 0.000
_refine_ls_structure_factor_coef Fsqd
_refine_ls_weighting_details 'calc w=1/[\s^2^(Fo^2^)+(0.0360P)^2^+3.0995P] where P=(Fo^2^+2Fc^2^)/3'
_refine_ls_weighting_scheme calc
_refine_ls_wR_factor_gt 0.0893
_refine_ls_wR_factor_ref 0.1024
_reflns_number_gt 4389
_reflns_number_total 6870
_reflns_threshold_expression >2sigma(I)
_cod_data_source_file om301250v_si_002.cif
_cod_data_source_block jrhc0120
_cod_depositor_comments
;
The following automatic conversions were performed:

'_symmetry_cell_setting' value 'Monoclinic' changed to 'monoclinic'
according to /home/saulius/struct/CIF-dictionaries/cif_core.dic
dictionary named 'cif_core.dic' version 2.4.2 from 2011-04-26.

Automatic conversion script
Id: cif_fix_values 1891 2012-01-12 08:04:46Z andrius 
;
_cod_original_sg_symbol_H-M P2(1)/c
_cod_original_formula_sum 'C31.50 H24 N2 O8 Re2'
_cod_database_code 4080436

loop_
_symmetry_equiv_pos_as_xyz
'x, y, z'
'-x, y+1/2, -z+1/2'
'-x, -y, -z'
'x, -y-1/2, z-1/2'

loop_
_atom_site_label
_atom_site_type_symbol
_atom_site_fract_x
_atom_site_fract_y
_atom_site_fract_z
_atom_site_U_iso_or_equiv
_atom_site_adp_type
_atom_site_occupancy
_atom_site_symmetry_multiplicity
_atom_site_calc_flag
_atom_site_refinement_flags
Re1 Re 0.23089(2) 0.17039(4) 0.072049(17) 0.03240(11) Uani 1 1 d .
O1 O 0.2073(5) 0.0502(9) -0.0715(3) 0.071(2) Uani 1 1 d .
C1 C 0.2170(6) 0.0937(12) -0.0164(6) 0.048(3) Uani 1 1 d .
O2 O 0.3637(5) 0.3740(9) 0.0565(4) 0.074(3) Uani 1 1 d .
C2 C 0.3154(7) 0.2990(12) 0.0627(5) 0.047(3) Uani 1 1 d .
O3 O 0.1162(5) 0.4112(9) -0.0112(4) 0.069(2) Uani 1 1 d .
C3 C 0.1564(7) 0.3201(11) 0.0216(5) 0.047(3) Uani 1 1 d .
N11 N 0.2528(5) 0.2341(8) 0.1791(3) 0.0302(17) Uani 1 1 d .
C12 C 0.2133(6) 0.3406(10) 0.1996(5) 0.038(2) Uani 1 1 d .
H12 H 0.1715 0.3933 0.1671 0.045 Uiso 1 1 calc R
C13 C 0.2345(7) 0.3741(11) 0.2704(5) 0.047(3) Uani 1 1 d .
H13 H 0.2042 0.4436 0.2845 0.056 Uiso 1 1 calc R
C14 C 0.2991(7) 0.3042(10) 0.3173(5) 0.045(3) Uani 1 1 d .
H14 H 0.3141 0.3282 0.3637 0.054 Uiso 1 1 calc R
C15 C 0.3442(6) 0.1954(10) 0.2968(4) 0.037(2) Uani 1 1 d .
C16 C 0.3169(5) 0.1614(9) 0.2262(4) 0.030(2) Uani 1 1 d .
C17 C 0.3526(5) 0.0454(10) 0.2007(4) 0.029(2) Uani 1 1 d .
O17 O 0.3129(3) 0.0045(6) 0.1344(3) 0.0292(14) Uani 1 1 d .
C18 C 0.4225(6) -0.0241(10) 0.2435(5) 0.036(2) Uani 1 1 d .
C181 C 0.4687(6) -0.1367(11) 0.2197(5) 0.051(3) Uani 1 1 d .
H18A H 0.4401 -0.1564 0.1718 0.076 Uiso 1 1 calc R
H18B H 0.4725 -0.2257 0.2457 0.076 Uiso 1 1 calc R
H18C H 0.5233 -0.1009 0.2263 0.076 Uiso 1 1 calc R
C19 C 0.4507(6) 0.0142(10) 0.3146(5) 0.043(2) Uani 1 1 d .
H19 H 0.4975 -0.0335 0.3439 0.051 Uiso 1 1 calc R
C20 C 0.4138(6) 0.1157(11) 0.3424(5) 0.043(3) Uani 1 1 d .
C201 C 0.4431(8) 0.1427(13) 0.4191(5) 0.072(4) Uani 1 1 d .
H20A H 0.4918 0.0849 0.4415 0.108 Uiso 1 1 calc R
H20B H 0.4003 0.1151 0.4364 0.108 Uiso 1 1 calc R
H20C H 0.4559 0.2453 0.4282 0.108 Uiso 1 1 calc R
Re2 Re 0.22571(2) -0.18357(4) 0.121285(17) 0.02871(11) Uani 1 1 d .
O4 O 0.2383(6) -0.2831(9) -0.0154(4) 0.082(3) Uani 1 1 d .
C4 C 0.2332(6) -0.2405(11) 0.0342(5) 0.040(2) Uani 1 1 d .
O5 O 0.3452(5) -0.4355(8) 0.1852(4) 0.066(2) Uani 1 1 d .
C5 C 0.3007(6) -0.3392(11) 0.1594(5) 0.036(2) Uani 1 1 d .
O6 O 0.0845(4) -0.4024(8) 0.0975(4) 0.0522(19) Uani 1 1 d .
C6 C 0.1380(6) -0.3214(10) 0.1060(4) 0.033(2) Uani 1 1 d .
N21 N 0.2095(5) -0.1125(8) 0.2156(3) 0.0327(18) Uani 1 1 d .
C22 C 0.2475(6) -0.1601(10) 0.2788(4) 0.039(2) Uani 1 1 d .
H22 H 0.2911 -0.2260 0.2864 0.047 Uiso 1 1 calc R
C23 C 0.2265(7) -0.1180(13) 0.3346(5) 0.055(3) Uani 1 1 d .
H23 H 0.2566 -0.1518 0.3786 0.066 Uiso 1 1 calc R
C24 C 0.1605(7) -0.0254(12) 0.3236(5) 0.054(3) Uani 1 1 d .
H24 H 0.1442 0.0000 0.3604 0.065 Uiso 1 1 calc R
C25 C 0.1171(6) 0.0317(11) 0.2587(5) 0.040(2) Uani 1 1 d .
C26 C 0.1446(5) -0.0139(9) 0.2041(4) 0.0260(19) Uani 1 1 d .
O27 O 0.1458(4) 0.0072(6) 0.0911(3) 0.0281(14) Uani 1 1 d .
C27 C 0.1079(6) 0.0422(10) 0.1374(4) 0.031(2) Uani 1 1 d .
C28 C 0.0387(6) 0.1278(11) 0.1209(5) 0.041(2) Uani 1 1 d .
C28A C -0.0072(6) 0.1836(11) 0.0498(5) 0.051(3) Uani 1 1 d .
H28A H 0.0211 0.1537 0.0195 0.076 Uiso 1 1 calc R
H28B H -0.0101 0.2892 0.0506 0.076 Uiso 1 1 calc R
H28C H -0.0623 0.1436 0.0337 0.076 Uiso 1 1 calc R
C29 C 0.0098(7) 0.1650(12) 0.1755(6) 0.056(3) Uani 1 1 d .
H29 H -0.0378 0.2225 0.1645 0.067 Uiso 1 1 calc R
C230 C 0.0460(8) 0.1233(13) 0.2418(6) 0.060(3) Uani 1 1 d .
C231 C 0.0135(10) 0.1727(17) 0.2984(7) 0.109(6) Uani 1 1 d .
H31A H 0.0523 0.2396 0.3290 0.164 Uiso 1 1 calc R
H31B H 0.0068 0.0882 0.3239 0.164 Uiso 1 1 calc R
H31C H -0.0389 0.2211 0.2779 0.164 Uiso 1 1 calc R
C1T C 0.4435(15) 0.004(3) 0.0308(15) 0.112(8) Uani 1 1 d .
C2T C 0.519(2) 0.079(3) 0.0635(17) 0.164(11) Uani 1 1 d .
C3T C 0.4188(18) -0.071(4) -0.031(2) 0.190(16) Uani 1 1 d .
C4T C 0.552(3) 0.147(5) 0.108(2) 0.15(2) Uani 0.50 1 d P

loop_
_atom_site_aniso_label
_atom_site_aniso_U_11
_atom_site_aniso_U_22
_atom_site_aniso_U_33
_atom_site_aniso_U_23
_atom_site_aniso_U_13
_atom_site_aniso_U_12
Re1 0.0353(2) 0.0389(2) 0.02388(19) 0.00393(16) 0.01142(17) -0.00052(18)
O1 0.087(7) 0.098(7) 0.032(4) -0.007(4) 0.027(4) -0.002(5)
C1 0.032(6) 0.061(7) 0.055(7) 0.017(6) 0.018(6) 0.002(5)
O2 0.077(7) 0.085(6) 0.073(6) 0.002(5) 0.041(5) -0.039(5)
C2 0.053(7) 0.052(7) 0.037(6) -0.004(5) 0.016(5) -0.012(5)
O3 0.084(7) 0.056(6) 0.060(5) 0.020(4) 0.015(5) 0.023(5)
C3 0.057(7) 0.044(7) 0.039(6) 0.009(5) 0.017(5) 0.005(6)
N11 0.036(5) 0.032(4) 0.026(4) -0.001(3) 0.015(4) -0.004(3)
C12 0.037(6) 0.038(6) 0.035(5) 0.003(4) 0.009(4) 0.003(4)
C13 0.060(8) 0.034(6) 0.054(7) -0.015(5) 0.030(6) -0.001(5)
C14 0.060(7) 0.039(6) 0.038(6) -0.006(5) 0.018(5) 0.002(5)
C15 0.045(6) 0.038(6) 0.027(5) -0.006(4) 0.013(4) -0.010(5)
C16 0.026(5) 0.038(6) 0.025(4) 0.004(4) 0.009(4) -0.002(4)
C17 0.029(5) 0.033(5) 0.029(5) -0.004(4) 0.014(4) -0.004(4)
O17 0.025(3) 0.037(4) 0.028(3) 0.000(3) 0.012(3) 0.000(3)
C18 0.027(5) 0.038(6) 0.044(5) -0.004(4) 0.014(5) -0.004(4)
C181 0.033(6) 0.059(7) 0.056(7) -0.002(5) 0.010(5) 0.008(5)
C19 0.033(6) 0.044(7) 0.043(6) -0.001(5) 0.003(5) -0.003(5)
C20 0.048(7) 0.042(6) 0.025(5) 0.005(4) -0.003(5) -0.013(5)
C201 0.104(11) 0.076(9) 0.029(6) -0.001(5) 0.014(7) 0.000(7)
Re2 0.0291(2) 0.0331(2) 0.02491(19) -0.00179(16) 0.01069(16) 0.00253(17)
O4 0.120(8) 0.089(7) 0.049(5) -0.026(5) 0.045(5) -0.005(5)
C4 0.034(6) 0.043(6) 0.036(6) -0.012(5) 0.001(5) -0.004(5)
O5 0.056(6) 0.040(5) 0.094(6) 0.010(4) 0.017(5) 0.014(4)
C5 0.035(6) 0.039(6) 0.041(5) -0.007(4) 0.020(5) -0.004(5)
O6 0.035(4) 0.046(5) 0.074(5) 0.002(4) 0.017(4) -0.006(3)
C6 0.033(5) 0.035(5) 0.033(5) 0.003(4) 0.015(4) 0.005(5)
N21 0.035(5) 0.051(5) 0.019(4) -0.001(3) 0.018(4) -0.002(4)
C22 0.036(6) 0.061(7) 0.023(5) 0.005(4) 0.012(4) 0.007(5)
C23 0.074(9) 0.071(8) 0.026(5) 0.013(5) 0.025(6) 0.006(7)
C24 0.067(9) 0.064(8) 0.047(6) -0.003(6) 0.037(6) 0.003(6)
C25 0.041(6) 0.050(6) 0.040(5) -0.003(5) 0.028(5) 0.000(5)
C26 0.025(5) 0.030(5) 0.028(4) 0.002(4) 0.015(4) -0.003(4)
O27 0.031(4) 0.032(4) 0.026(3) 0.005(2) 0.016(3) 0.004(3)
C27 0.036(6) 0.032(5) 0.029(5) -0.002(4) 0.016(4) 0.000(4)
C28 0.040(6) 0.039(6) 0.039(6) -0.003(4) 0.009(5) 0.007(5)
C28A 0.037(6) 0.053(7) 0.051(6) 0.016(5) 0.002(5) 0.014(5)
C29 0.039(6) 0.064(8) 0.066(8) 0.005(6) 0.019(6) 0.028(6)
C230 0.061(8) 0.072(8) 0.064(8) 0.008(6) 0.043(7) 0.019(6)
C231 0.129(14) 0.139(15) 0.098(11) 0.022(10) 0.088(11) 0.063(11)
C1T 0.070(14) 0.136(18) 0.147(18) 0.090(15) 0.061(15) 0.048(12)
C2T 0.10(2) 0.15(2) 0.22(3) 0.11(2) 0.02(2) 0.06(2)
C3T 0.13(2) 0.21(3) 0.27(4) 0.17(3) 0.12(3) 0.11(2)
C4T 0.10(3) 0.14(4) 0.14(4) -0.02(3) -0.05(3) -0.02(3)

loop_
_atom_type_symbol
_atom_type_description
_atom_type_scat_dispersion_real
_atom_type_scat_dispersion_imag
_atom_type_scat_source
C C 0.0033 0.0016 'International Tables Vol C Tables 4.2.6.8 and 6.1.1.4'
H H 0.0000 0.0000 'International Tables Vol C Tables 4.2.6.8 and 6.1.1.4'
N N 0.0061 0.0033 'International Tables Vol C Tables 4.2.6.8 and 6.1.1.4'
O O 0.0106 0.0060 'International Tables Vol C Tables 4.2.6.8 and 6.1.1.4'
Re Re -1.0185 7.2310 'International Tables Vol C Tables 4.2.6.8 and 6.1.1.4'

loop_
_geom_angle_atom_site_label_1
_geom_angle_atom_site_label_2
_geom_angle_atom_site_label_3
_geom_angle
_geom_angle_site_symmetry_1
_geom_angle_site_symmetry_3
_geom_angle_publ_flag
C1 Re1 C3 84.1(4) . . y
C1 Re1 C2 88.2(4) . . y
C3 Re1 C2 84.3(5) . . y
C1 Re1 O17 99.1(3) . . y
C3 Re1 O17 176.5(3) . . y
C2 Re1 O17 97.1(4) . . y
C1 Re1 N11 173.4(4) . . y
C3 Re1 N11 102.2(4) . . y
C2 Re1 N11 94.2(3) . . y
O17 Re1 N11 74.5(2) . . y
C1 Re1 O27 93.4(3) . . y
C3 Re1 O27 102.3(4) . . y
C2 Re1 O27 173.3(4) . . y
O17 Re1 O27 76.2(2) . . y
N11 Re1 O27 83.4(2) . . y
O1 C1 Re1 178.1(10) . . y
O2 C2 Re1 179.2(11) . . y
O3 C3 Re1 174.7(10) . . y
C12 N11 C16 119.9(7) . . ?
C12 N11 Re1 125.9(6) . . ?
C16 N11 Re1 114.1(6) . . ?
N11 C12 C13 120.7(8) . . ?
N11 C12 H12 119.6 . . ?
C13 C12 H12 119.6 . . ?
C14 C13 C12 119.6(9) . . ?
C14 C13 H13 120.2 . . ?
C12 C13 H13 120.2 . . ?
C13 C14 C15 120.8(9) . . ?
C13 C14 H14 119.6 . . ?
C15 C14 H14 119.6 . . ?
C16 C15 C14 116.7(9) . . ?
C16 C15 C20 118.2(9) . . ?
C14 C15 C20 125.1(9) . . ?
N11 C16 C15 122.2(8) . . ?
N11 C16 C17 116.3(7) . . ?
C15 C16 C17 121.5(8) . . ?
O17 C17 C18 123.2(8) . . ?
O17 C17 C16 116.9(8) . . ?
C18 C17 C16 119.9(8) . . ?
C17 O17 Re1 114.2(5) . . ?
C17 O17 Re2 114.4(5) . . ?
Re1 O17 Re2 100.9(2) . . y
C17 C18 C19 117.5(8) . . ?
C17 C18 C181 123.6(8) . . ?
C19 C18 C181 119.0(8) . . ?
C18 C181 H18A 109.5 . . ?
C18 C181 H18B 109.5 . . ?
H18A C181 H18B 109.5 . . ?
C18 C181 H18C 109.5 . . ?
H18A C181 H18C 109.5 . . ?
H18B C181 H18C 109.5 . . ?
C20 C19 C18 124.3(9) . . ?
C20 C19 H19 117.9 . . ?
C18 C19 H19 117.9 . . ?
C19 C20 C15 118.1(8) . . ?
C19 C20 C201 121.5(10) . . ?
C15 C20 C201 120.4(10) . . ?
C20 C201 H20A 109.5 . . ?
C20 C201 H20B 109.5 . . ?
H20A C201 H20B 109.5 . . ?
C20 C201 H20C 109.5 . . ?
H20A C201 H20C 109.5 . . ?
H20B C201 H20C 109.5 . . ?
C5 Re2 C6 88.0(4) . . y
C5 Re2 C4 86.1(4) . . y
C6 Re2 C4 88.7(4) . . y
C5 Re2 O27 172.4(3) . . y
C6 Re2 O27 95.1(3) . . y
C4 Re2 O27 100.9(3) . . y
C5 Re2 N21 97.5(3) . . y
C6 Re2 N21 90.0(3) . . y
C4 Re2 N21 176.2(3) . . y
O27 Re2 N21 75.7(2) . . y
C5 Re2 O17 100.9(3) . . y
C6 Re2 O17 171.0(3) . . y
C4 Re2 O17 93.3(3) . . y
O27 Re2 O17 75.9(2) . . y
N21 Re2 O17 87.5(2) . . y
O4 C4 Re2 175.5(10) . . y
O5 C5 Re2 176.9(9) . . y
O6 C6 Re2 178.5(8) . . y
C22 N21 C26 118.2(7) . . ?
C22 N21 Re2 128.7(6) . . ?
C26 N21 Re2 112.9(5) . . ?
N21 C22 C23 124.0(9) . . ?
N21 C22 H22 118.0 . . ?
C23 C22 H22 118.0 . . ?
C24 C23 C22 118.5(9) . . ?
C24 C23 H23 120.8 . . ?
C22 C23 H23 120.8 . . ?
C23 C24 C25 121.6(9) . . ?
C23 C24 H24 119.2 . . ?
C25 C24 H24 119.2 . . ?
C24 C25 C230 125.6(9) . . ?
C24 C25 C26 116.2(9) . . ?
C230 C25 C26 118.1(9) . . ?
N21 C26 C27 117.6(7) . . ?
N21 C26 C25 121.5(8) . . ?
C27 C26 C25 120.9(8) . . ?
C27 O27 Re2 113.2(5) . . ?
C27 O27 Re1 118.5(5) . . ?
Re2 O27 Re1 101.1(2) . . ?
C28 C27 O27 122.9(8) . . ?
C28 C27 C26 120.7(8) . . ?
O27 C27 C26 116.4(8) . . ?
C27 C28 C29 116.9(9) . . ?
C27 C28 C28A 123.8(9) . . ?
C29 C28 C28A 119.3(9) . . ?
C28 C28A H28A 109.5 . . ?
C28 C28A H28B 109.5 . . ?
H28A C28A H28B 109.5 . . ?
C28 C28A H28C 109.5 . . ?
H28A C28A H28C 109.5 . . ?
H28B C28A H28C 109.5 . . ?
C230 C29 C28 125.1(10) . . ?
C230 C29 H29 117.4 . . ?
C28 C29 H29 117.4 . . ?
C29 C230 C25 117.8(10) . . ?
C29 C230 C231 122.3(11) . . ?
C25 C230 C231 119.9(11) . . ?
C230 C231 H31A 109.5 . . ?
C230 C231 H31B 109.5 . . ?
H31A C231 H31B 109.5 . . ?
C230 C231 H31C 109.5 . . ?
H31A C231 H31C 109.5 . . ?
H31B C231 H31C 109.5 . . ?
C3T C1T C2T 128(2) . . ?
C4T C2T C1T 143(6) . . ?
C4T C2T C3T 99(5) . 3_655 ?
C1T C2T C3T 118(3) . 3_655 ?
C1T C3T C2T 115(3) . 3_655 ?
C1T C3T C4T 148(3) . 3_655 ?
C2T C3T C4T 33.6(19) 3_655 3_655 ?
C2T C4T C3T 47(3) . 3_655 ?

loop_
_geom_bond_atom_site_label_1
_geom_bond_atom_site_label_2
_geom_bond_distance
_geom_bond_site_symmetry_2
_geom_bond_publ_flag
Re1 C1 1.897(12) . y
Re1 C3 1.911(10) . y
Re1 C2 1.930(11) . y
Re1 O17 2.158(5) . y
Re1 N11 2.195(7) . y
Re1 O27 2.216(5) . y
O1 C1 1.165(11) . y
O2 C2 1.117(11) . y
O3 C3 1.139(11) . y
N11 C12 1.335(11) . ?
N11 C16 1.362(10) . ?
C12 C13 1.415(12) . ?
C12 H12 0.9300 . ?
C13 C14 1.354(13) . ?
C13 H13 0.9300 . ?
C14 C15 1.411(13) . ?
C14 H14 0.9300 . ?
C15 C16 1.406(11) . ?
C15 C20 1.437(13) . ?
C16 C17 1.413(11) . ?
C17 O17 1.357(9) . ?
C17 C18 1.374(12) . ?
O17 Re2 2.227(5) . y
C18 C19 1.424(12) . ?
C18 C181 1.482(12) . ?
C181 H18A 0.9600 . ?
C181 H18B 0.9600 . ?
C181 H18C 0.9600 . ?
C19 C20 1.357(13) . ?
C19 H19 0.9300 . ?
C20 C201 1.512(12) . ?
C201 H20A 0.9600 . ?
C201 H20B 0.9600 . ?
C201 H20C 0.9600 . ?
Re2 C5 1.891(10) . y
Re2 C6 1.901(10) . y
Re2 C4 1.925(10) . y
Re2 O27 2.165(5) . y
Re2 N21 2.168(6) . y
O4 C4 1.130(11) . y
O5 C5 1.163(10) . y
O6 C6 1.145(10) . y
N21 C22 1.318(10) . ?
N21 C26 1.386(11) . ?
C22 C23 1.380(12) . ?
C22 H22 0.9300 . ?
C23 C24 1.369(14) . ?
C23 H23 0.9300 . ?
C24 C25 1.392(13) . ?
C24 H24 0.9300 . ?
C25 C230 1.419(14) . ?
C25 C26 1.433(11) . ?
C26 C27 1.400(11) . ?
O27 C27 1.374(9) . ?
C27 C28 1.362(12) . ?
C28 C29 1.430(13) . ?
C28 C28A 1.497(12) . ?
C28A H28A 0.9600 . ?
C28A H28B 0.9600 . ?
C28A H28C 0.9600 . ?
C29 C230 1.351(14) . ?
C29 H29 0.9300 . ?
C230 C231 1.534(14) . ?
C231 H31A 0.9600 . ?
C231 H31B 0.9600 . ?
C231 H31C 0.9600 . ?
C1T C3T 1.39(4) . ?
C1T C2T 1.41(3) . ?
C2T C4T 1.09(4) . ?
C2T C3T 1.45(3) 3_655 ?
C3T C2T 1.45(3) 3_655 ?
C3T C4T 1.95(6) 3_655 ?
C4T C3T 1.95(6) 3_655 ?
